data_9014163
loop_
_publ_author_name
'Ertl, A.'
'Marschall, H.'
'Geister, G.'
'Henry, D.'
'Schertl, H. P.'
'Ntaflos, T.'
'Luvizotto, G.'
'Nasdala, L.'
'Tillmanns, E.'

_publ_section_title
;
 Metamorphic ultrahigh-pressure tourmaline: structure,
 chemistry, and correlations to P-T conditions
;
_journal_name_full 'American Mineralogist'
_journal_page_first 1
_journal_page_last 10
_journal_paper_doi 10.2138/am.2010.3283
_journal_volume 95
_journal_year 2010
_chemical_compound_source 'Parigi, Dora Maira, Western Alps, Italy'
_chemical_formula_sum 'Al6.09 B3 Ca0.05 F0.28 Fe0.12 H6.72 K0.01 Mg2.679 Na0.9 O30.72 Si6 Ti0.03'
_chemical_name_mineral Dravite
_space_group_IT_number 160
_symmetry_space_group_name_Hall 'R 3 -2"'
_symmetry_space_group_name_H-M 'R 3 m :H'
_cell_angle_alpha 90
_cell_angle_beta 90
_cell_angle_gamma 120
_cell_formula_units_Z 3
_cell_length_a 15.935
_cell_length_b 15.935
_cell_length_c 7.201
_cell_volume 1583.535
_database_code_amcsd 0004996
_exptl_crystal_density_diffrn 3.036
_cod_original_sg_symbol_H-M 'R 3 m'
_cod_original_formula_sum 'Na.9 Ca.05 K.01 Mg2.679 Al6.09 Fe.12 Ti.03 Si6 B3 O30.72 F.28 H6.72'
_cod_database_code 9014163

loop_
_space_group_symop_operation_xyz
x,y,z
2/3+x,1/3+y,1/3+z
1/3+x,2/3+y,2/3+z
x,x-y,z
2/3+x,1/3+x-y,1/3+z
1/3+x,2/3+x-y,2/3+z
-y,-x,z
2/3-y,1/3-x,1/3+z
1/3-y,2/3-x,2/3+z
-x+y,y,z
2/3-x+y,1/3+y,1/3+z
1/3-x+y,2/3+y,2/3+z
-y,x-y,z
2/3-y,1/3+x-y,1/3+z
1/3-y,2/3+x-y,2/3+z
-x+y,-x,z
2/3-x+y,1/3-x,1/3+z
1/3-x+y,2/3-x,2/3+z

loop_
_atom_site_label
_atom_site_fract_x
_atom_site_fract_y
_atom_site_fract_z
_atom_site_occupancy
_atom_site_U_iso_or_equiv
_atom_site_type_symbol
_atom_site_attached_hydrogens
NaX 0.00000 0.00000 0.23960 0.90000 0.02140 Na 0
CaX 0.00000 0.00000 0.23960 0.05000 0.02140 Ca 0
KX 0.00000 0.00000 0.23960 0.01000 0.02140 K 0
MgY 0.12571 0.06286 0.63044 0.59300 0.00810 Mg 0
AlY 0.12571 0.06286 0.63044 0.33000 0.00810 Al 0
FeY 0.12571 0.06286 0.63044 0.04000 0.00810 Fe 0
TiY 0.12571 0.06286 0.63044 0.01000 0.00810 Ti 0
AlZ 0.29806 0.26164 0.61163 0.85000 0.00622 Al 0
MgZ 0.29806 0.26164 0.61163 0.15000 0.00622 Mg 0
SiT 0.19191 0.19000 -0.00089 1.00000 0.00548 Si 0
B 0.10979 0.21958 0.45460 1.00000 0.00690 B 0
O-H1 0.00000 0.00000 0.77200 0.72000 0.01440 O 1
F1 0.00000 0.00000 0.77200 0.28000 0.01440 F 0
O2 0.06094 0.12188 0.48480 1.00000 0.01110 O 0
O3 0.26529 0.13265 0.51060 1.00000 0.01270 O 0
H3 0.25900 0.13000 0.40000 1.00000 0.04900 H 0
O4 0.09305 0.18610 0.06940 1.00000 0.01070 O 0
O5 0.18401 0.09200 0.09090 1.00000 0.01060 O 0
O6 0.19604 0.18586 0.77669 1.00000 0.00877 O 0
O7 0.28501 0.28490 0.07900 1.00000 0.00867 O 0
O8 0.20952 0.27018 0.44103 1.00000 0.00961 O 0

loop_
_cod_changelog_entry_id
_cod_changelog_entry_author
_cod_changelog_entry_date
_cod_changelog_entry_text
1
;cod-tools version 3.8.0
Id: cif_guess_AMCSD_atom_types 9574 2023-05-10 09:00:05Z saulius
;
2023-05-10T18:54:57+03:00
;Derived atom types and hydrogen counts
from atom names that follow the AMCSD naming convention
(Wat == water, O-H == hydroxyl).
;

loop_
_cod_related_entry_id
_cod_related_entry_database
_cod_related_entry_code
1 AMCSD 0004996
